data_2205805
loop_
_publ_author_name
'Zhi-Peng Chen'
'Duan-Ming Tan'
'Cheng-Yong Su'
'Zun-Le Xu'

_publ_section_title
;
 2,3-Epoxy-13c-methoxy-1,13c-dihydrodibenzo[<i>a</i>,<i>kl</i>]xanthan-1-one
;
_journal_issue 5
_journal_name_full 'Acta Crystallographica Section E'
_journal_page_first o1308
_journal_page_last o1309
_journal_paper_doi 10.1107/S1600536805010378
_journal_volume 61
_journal_year 2005
_chemical_formula_moiety 'C21 H14 O4'
_chemical_formula_sum 'C21 H14 O4'
_chemical_formula_weight 330.32
_space_group_IT_number 14
_symmetry_cell_setting monoclinic
_symmetry_space_group_name_Hall '-P 2ybc'
_symmetry_space_group_name_H-M 'P 1 21/c 1'
_audit_creation_method 'WinGX routine CIF_UPDATE'
_cell_angle_alpha 90
_cell_angle_beta 107.5480(10)
_cell_angle_gamma 90
_cell_formula_units_Z 4
_cell_length_a 10.5756(6)
_cell_length_b 10.5907(6)
_cell_length_c 14.4795(8)
_cell_measurement_reflns_used 4328
_cell_measurement_temperature 293(2)
_cell_measurement_theta_max 25.05
_cell_measurement_theta_min 2.9
_cell_volume 1546.28(15)
_computing_cell_refinement SMART
_computing_data_collection 'SMART (Bruker, 1998)'
_computing_data_reduction 'SAINT (Bruker, 1998)'
_computing_molecular_graphics SHELXTL
_computing_publication_material 'SHELXTL and PLATON (Spek, 2003)'
_computing_structure_refinement SHELXTL
_computing_structure_solution 'SHELXTL (Bruker, 1997)'
_diffrn_measured_fraction_theta_full 0.995
_diffrn_measured_fraction_theta_max 0.995
_diffrn_measurement_device_type 'Bruker SMART CCD area-detector'
_diffrn_measurement_method '\f and \w'
_diffrn_radiation_type MoK\a
_diffrn_radiation_wavelength 0.71073
_diffrn_reflns_av_R_equivalents 0.0224
_diffrn_reflns_limit_h_max 13
_diffrn_reflns_limit_h_min -13
_diffrn_reflns_limit_k_max 10
_diffrn_reflns_limit_k_min -13
_diffrn_reflns_limit_l_max 19
_diffrn_reflns_limit_l_min -19
_diffrn_reflns_number 10025
_diffrn_reflns_theta_full 28.01
_diffrn_reflns_theta_max 28.01
_diffrn_reflns_theta_min 2.42
_diffrn_standards_decay_% 0
_diffrn_standards_number 0
_exptl_absorpt_coefficient_mu 0.098
_exptl_absorpt_correction_T_max 0.987
_exptl_absorpt_correction_T_min 0.963
_exptl_absorpt_correction_type multi-scan
_exptl_absorpt_process_details '(SADABS; Sheldrick, 1996)'
_exptl_crystal_colour colourless
_exptl_crystal_density_diffrn 1.419
_exptl_crystal_density_method 'not measured'
_exptl_crystal_description block
_exptl_crystal_F_000 688
_exptl_crystal_size_max 0.47
_exptl_crystal_size_mid 0.45
_exptl_crystal_size_min 0.23
_refine_diff_density_max 0.309
_refine_diff_density_min -0.223
_refine_ls_extinction_method none
_refine_ls_goodness_of_fit_ref 1.048
_refine_ls_hydrogen_treatment refU
_refine_ls_matrix_type full
_refine_ls_number_parameters 226
_refine_ls_number_reflns 3717
_refine_ls_number_restraints 0
_refine_ls_restrained_S_all 1.048
_refine_ls_R_factor_gt 0.0443
_refine_ls_shift/su_max 0.001
_refine_ls_structure_factor_coef Fsqd
_refine_ls_weighting_details 'calc w = 1/[\s^2^(Fo^2^)+(0.0789P)^2^+0.1717P] where P=(Fo^2^+2Fc^2^)/3'
_refine_ls_weighting_scheme calc
_refine_ls_wR_factor_ref 0.1368
_reflns_number_gt 2918
_reflns_number_total 3717
_reflns_threshold_expression I>2\s(I)
_cod_data_source_file sj6065.cif
_cod_data_source_block I
_cod_depositor_comments
;
The following automatic conversions were performed:
'_symmetry_cell_setting' value 'Monoclinic' changed to 'monoclinic'
according to '/home/saulius/struct/CIF-dictionaries/cif_core.dic'
dictionary named 'cif_core.dic' version 2.4.1 from 2010-06-29.

Automatic conversion script
Id: cif_fix_enum 1527 2010-12-29 10:47:43Z saulius 

The following automatic conversions were performed:

'_symmetry_cell_setting' value 'Monoclinic' changed to 'monoclinic'
according to /home/saulius/struct/CIF-dictionaries/cif_core.dic
dictionary named 'cif_core.dic' version 2.4.1 from 2010-06-29.

Automatic conversion script
Id: cif_fix_values 1715 2011-07-08 13:25:40Z adriana 
;
_cod_original_sg_symbol_H-M 'P 21/c'
_cod_database_code 2205805
_cod_database_fobs_code 2205805

loop_
_symmetry_equiv_pos_as_xyz
'x, y, z'
'-x, y+1/2, -z+1/2'
'-x, -y, -z'
'x, -y-1/2, z-1/2'

loop_
_atom_site_label
_atom_site_fract_x
_atom_site_fract_y
_atom_site_fract_z
_atom_site_U_iso_or_equiv
_atom_site_adp_type
_atom_site_calc_flag
_atom_site_refinement_flags
_atom_site_occupancy
_atom_site_type_symbol
O1 0.77165(13) 0.81851(10) 0.18396(8) 0.0638(3) Uani d . 1 O
O2 0.98001(10) 0.54251(11) 0.21628(8) 0.0550(3) Uani d . 1 O
O3 0.62251(11) 0.36982(10) 0.29165(8) 0.0521(3) Uani d . 1 O
O4 0.65758(9) 0.60111(8) 0.09972(6) 0.0396(2) Uani d . 1 O
C1 0.64455(14) 0.49214(14) 0.32260(10) 0.0452(3) Uani d . 1 C
C2 0.60597(16) 0.52300(18) 0.40357(11) 0.0591(4) Uani d . 1 C
H2A 0.5621 0.464 0.4304 0.071 Uiso calc R 1 H
C3 0.63294(19) 0.6407(2) 0.44343(12) 0.0671(5) Uani d . 1 C
H3A 0.6071 0.662 0.4974 0.081 Uiso calc R 1 H
C4 0.69841(18) 0.72797(18) 0.40370(12) 0.0636(5) Uani d . 1 C
H4A 0.7175 0.8074 0.4319 0.076 Uiso calc R 1 H
C5 0.73619(15) 0.69906(15) 0.32222(10) 0.0500(4) Uani d . 1 C
C6 0.81599(18) 0.78986(15) 0.28536(12) 0.0579(4) Uani d . 1 C
H6A 0.8572 0.8592 0.3289 0.069 Uiso calc R 1 H
C7 0.88910(16) 0.74344(14) 0.21995(11) 0.0531(4) Uani d . 1 C
H7A 0.974 0.7841 0.2245 0.064 Uiso calc R 1 H
C8 0.88024(13) 0.60379(13) 0.20363(9) 0.0409(3) Uani d . 1 C
C9 0.74192(12) 0.54395(12) 0.18732(8) 0.0345(3) Uani d . 1 C
C10 0.70572(13) 0.57914(13) 0.27833(9) 0.0399(3) Uani d . 1 C
C11 0.74153(11) 0.40225(12) 0.17420(9) 0.0348(3) Uani d . 1 C
C12 0.79392(12) 0.34325(12) 0.10356(9) 0.0369(3) Uani d . 1 C
C13 0.83876(14) 0.41179(14) 0.03513(10) 0.0444(3) Uani d . 1 C
H13A 0.8317 0.4994 0.0332 0.053 Uiso calc R 1 H
C14 0.89218(16) 0.35140(18) -0.02810(12) 0.0581(4) Uani d . 1 C
H14A 0.9194 0.3984 -0.0729 0.07 Uiso calc R 1 H
C15 0.90629(18) 0.21989(19) -0.02609(13) 0.0656(5) Uani d . 1 C
H15A 0.9467 0.1801 -0.0671 0.079 Uiso calc R 1 H
C16 0.86032(17) 0.15047(16) 0.03646(13) 0.0581(4) Uani d . 1 C
H16A 0.869 0.0631 0.0373 0.07 Uiso calc R 1 H
C17 0.79968(13) 0.20915(13) 0.09999(10) 0.0434(3) Uani d . 1 C
C18 0.74296(15) 0.13634(14) 0.15959(11) 0.0500(4) Uani d . 1 C
H18A 0.7464 0.0487 0.1573 0.06 Uiso calc R 1 H
C19 0.68406(15) 0.19230(14) 0.21952(12) 0.0503(4) Uani d . 1 C
H19A 0.6434 0.1436 0.2559 0.06 Uiso calc R 1 H
C20 0.68437(13) 0.32559(13) 0.22677(10) 0.0414(3) Uani d . 1 C
C21 0.52142(14) 0.60914(17) 0.09210(11) 0.0555(4) Uani d . 1 C
H21A 0.4744 0.6485 0.0318 0.083 Uiso calc R 1 H
H21B 0.5106 0.6586 0.1448 0.083 Uiso calc R 1 H
H21C 0.4868 0.5258 0.0945 0.083 Uiso calc R 1 H

loop_
_atom_site_aniso_label
_atom_site_aniso_U_11
_atom_site_aniso_U_22
_atom_site_aniso_U_33
_atom_site_aniso_U_12
_atom_site_aniso_U_13
_atom_site_aniso_U_23
O1 0.0886(9) 0.0331(6) 0.0608(7) -0.0007(5) 0.0090(6) 0.0016(5)
O2 0.0379(5) 0.0572(7) 0.0671(7) -0.0044(4) 0.0114(4) -0.0093(5)
O3 0.0591(6) 0.0465(6) 0.0607(6) -0.0047(5) 0.0332(5) 0.0029(5)
O4 0.0409(5) 0.0380(5) 0.0371(4) 0.0035(4) 0.0073(3) 0.0043(4)
C1 0.0447(7) 0.0492(8) 0.0430(7) 0.0063(6) 0.0151(6) 0.0033(6)
C2 0.0591(9) 0.0749(11) 0.0500(8) 0.0127(8) 0.0265(7) 0.0067(8)
C3 0.0718(11) 0.0853(13) 0.0474(8) 0.0181(10) 0.0228(8) -0.0082(8)
C4 0.0729(11) 0.0627(11) 0.0501(8) 0.0115(8) 0.0107(8) -0.0191(8)
C5 0.0548(8) 0.0456(8) 0.0440(7) 0.0054(6) 0.0063(6) -0.0078(6)
C6 0.0744(10) 0.0368(8) 0.0539(8) -0.0047(7) 0.0065(7) -0.0104(6)
C7 0.0599(9) 0.0373(8) 0.0569(8) -0.0130(7) 0.0097(7) -0.0019(6)
C8 0.0427(7) 0.0393(7) 0.0386(6) -0.0069(5) 0.0092(5) -0.0011(5)
C9 0.0361(6) 0.0309(6) 0.0352(6) 0.0003(5) 0.0088(4) 0.0014(4)
C10 0.0422(6) 0.0396(7) 0.0359(6) 0.0042(5) 0.0088(5) -0.0007(5)
C11 0.0334(6) 0.0308(6) 0.0382(6) -0.0010(4) 0.0079(5) 0.0011(5)
C12 0.0327(6) 0.0345(6) 0.0403(6) -0.0019(5) 0.0064(5) -0.0026(5)
C13 0.0453(7) 0.0450(8) 0.0433(7) -0.0042(6) 0.0138(5) -0.0026(6)
C14 0.0577(9) 0.0704(11) 0.0512(8) -0.0083(8) 0.0241(7) -0.0099(7)
C15 0.0664(10) 0.0699(12) 0.0676(10) -0.0018(9) 0.0308(9) -0.0245(9)
C16 0.0573(9) 0.0445(8) 0.0690(10) 0.0018(7) 0.0138(7) -0.0198(7)
C17 0.0387(6) 0.0366(7) 0.0495(7) -0.0005(5) 0.0050(5) -0.0058(5)
C18 0.0528(8) 0.0285(6) 0.0632(9) -0.0039(6) 0.0089(7) -0.0005(6)
C19 0.0533(8) 0.0369(7) 0.0612(9) -0.0083(6) 0.0178(7) 0.0075(6)
C20 0.0409(6) 0.0382(7) 0.0454(7) -0.0018(5) 0.0137(5) 0.0021(5)
C21 0.0420(7) 0.0672(11) 0.0517(8) 0.0099(7) 0.0057(6) 0.0010(7)

loop_
_atom_type_symbol
_atom_type_description
_atom_type_scat_dispersion_real
_atom_type_scat_dispersion_imag
_atom_type_scat_source
C C 0.0033 0.0016 'International Tables Vol C Tables 4.2.6.8 and 6.1.1.4'
H H 0 0 'International Tables Vol C Tables 4.2.6.8 and 6.1.1.4'
O O 0.0106 0.006 'International Tables Vol C Tables 4.2.6.8 and 6.1.1.4'

loop_
_geom_angle_atom_site_label_1
_geom_angle_atom_site_label_2
_geom_angle_atom_site_label_3
_geom_angle
C6 O1 C7 61.97(11)
C1 O3 C20 118.43(11)
C21 O4 C9 116.01(10)
O3 C1 C10 122.30(12)
O3 C1 C2 115.74(14)
C10 C1 C2 121.93(15)
C3 C2 C1 119.54(17)
C3 C2 H2A 120.2
C1 C2 H2A 120.2
C2 C3 C4 120.12(15)
C2 C3 H3A 119.9
C4 C3 H3A 119.9
C3 C4 C5 121.01(16)
C3 C4 H4A 119.5
C5 C4 H4A 119.5
C4 C5 C10 119.68(15)
C4 C5 C6 120.26(14)
C10 C5 C6 119.93(13)
O1 C6 C7 59.06(11)
O1 C6 C5 117.44(13)
C7 C6 C5 118.73(13)
O1 C6 H6A 116.4
C7 C6 H6A 116.4
C5 C6 H6A 116.4
O1 C7 C6 58.97(10)
O1 C7 C8 118.98(12)
C6 C7 C8 114.25(13)
O1 C7 H7A 117.2
C6 C7 H7A 117.2
C8 C7 H7A 117.2
O2 C8 C7 119.88(12)
O2 C8 C9 123.19(12)
C7 C8 C9 116.15(12)
O4 C9 C11 109.13(9)
O4 C9 C10 113.99(10)
C11 C9 C10 111.04(10)
O4 C9 C8 105.52(9)
C11 C9 C8 113.12(10)
C10 C9 C8 103.91(10)
C1 C10 C5 117.61(13)
C1 C10 C9 120.66(12)
C5 C10 C9 121.70(12)
C20 C11 C12 117.67(12)
C20 C11 C9 120.17(11)
C12 C11 C9 122.08(11)
C13 C12 C17 117.25(12)
C13 C12 C11 123.58(12)
C17 C12 C11 119.16(12)
C14 C13 C12 121.27(14)
C14 C13 H13A 119.4
C12 C13 H13A 119.4
C13 C14 C15 120.88(16)
C13 C14 H14A 119.6
C15 C14 H14A 119.6
C16 C15 C14 119.51(15)
C16 C15 H15A 120.2
C14 C15 H15A 120.2
C15 C16 C17 121.14(15)
C15 C16 H16A 119.4
C17 C16 H16A 119.4
C16 C17 C18 120.99(14)
C16 C17 C12 119.67(14)
C18 C17 C12 119.34(13)
C19 C18 C17 120.98(13)
C19 C18 H18A 119.5
C17 C18 H18A 119.5
C18 C19 C20 119.66(13)
C18 C19 H19A 120.2
C20 C19 H19A 120.2
C11 C20 O3 123.79(12)
C11 C20 C19 122.73(13)
O3 C20 C19 113.48(12)
O4 C21 H21A 109.5
O4 C21 H21B 109.5
H21A C21 H21B 109.5
O4 C21 H21C 109.5
H21A C21 H21C 109.5
H21B C21 H21C 109.5

loop_
_geom_bond_atom_site_label_1
_geom_bond_atom_site_label_2
_geom_bond_distance
O1 C6 1.433(2)
O1 C7 1.434(2)
O2 C8 1.2049(17)
O3 C1 1.3676(18)
O3 C20 1.3786(17)
O4 C21 1.4131(17)
O4 C9 1.4452(14)
C1 C10 1.389(2)
C1 C2 1.391(2)
C2 C3 1.367(3)
C2 H2A 0.93
C3 C4 1.380(3)
C3 H3A 0.93
C4 C5 1.389(2)
C4 H4A 0.93
C5 C10 1.413(2)
C5 C6 1.481(2)
C6 C7 1.476(2)
C6 H6A 0.98
C7 C8 1.496(2)
C7 H7A 0.98
C8 C9 1.5456(17)
C9 C11 1.5126(17)
C9 C10 1.5251(17)
C11 C20 1.3716(18)
C11 C12 1.4441(18)
C12 C13 1.4201(19)
C12 C17 1.4230(19)
C13 C14 1.371(2)
C13 H13A 0.93
C14 C15 1.400(3)
C14 H14A 0.93
C15 C16 1.365(3)
C15 H15A 0.93
C16 C17 1.414(2)
C16 H16A 0.93
C17 C18 1.418(2)
C18 C19 1.349(2)
C18 H18A 0.93
C19 C20 1.415(2)
C19 H19A 0.93
C21 H21A 0.96
C21 H21B 0.96
C21 H21C 0.96

loop_
_geom_torsion_atom_site_label_1
_geom_torsion_atom_site_label_2
_geom_torsion_atom_site_label_3
_geom_torsion_atom_site_label_4
_geom_torsion
C20 O3 C1 C10 12.27(19)
C20 O3 C1 C2 -165.57(13)
O3 C1 C2 C3 175.39(14)
C10 C1 C2 C3 -2.5(2)
C1 C2 C3 C4 -0.2(3)
C2 C3 C4 C5 1.0(3)
C3 C4 C5 C10 0.9(2)
C3 C4 C5 C6 -174.94(15)
C7 O1 C6 C5 -108.67(15)
C4 C5 C6 O1 -130.95(16)
C10 C5 C6 O1 53.2(2)
C4 C5 C6 C7 161.15(14)
C10 C5 C6 C7 -14.7(2)
C6 O1 C7 C8 102.39(15)
C5 C6 C7 O1 106.50(15)
O1 C6 C7 C8 -110.44(14)
C5 C6 C7 C8 -3.9(2)
O1 C7 C8 O2 165.86(13)
C6 C7 C8 O2 -127.52(15)
O1 C7 C8 C9 -23.89(18)
C6 C7 C8 C9 42.73(17)
C21 O4 C9 C11 86.08(13)
C21 O4 C9 C10 -38.70(15)
C21 O4 C9 C8 -152.07(12)
O2 C8 C9 O4 -127.70(13)
C7 C8 C9 O4 62.40(13)
O2 C8 C9 C11 -8.47(17)
C7 C8 C9 C11 -178.36(11)
O2 C8 C9 C10 112.06(14)
C7 C8 C9 C10 -57.83(14)
O3 C1 C10 C5 -173.50(13)
C2 C1 C10 C5 4.2(2)
O3 C1 C10 C9 4.7(2)
C2 C1 C10 C9 -177.58(13)
C4 C5 C10 C1 -3.4(2)
C6 C5 C10 C1 172.46(13)
C4 C5 C10 C9 178.44(13)
C6 C5 C10 C9 -5.7(2)
O4 C9 C10 C1 106.68(13)
C11 C9 C10 C1 -17.08(16)
C8 C9 C10 C1 -138.99(12)
O4 C9 C10 C5 -75.19(15)
C11 C9 C10 C5 161.06(12)
C8 C9 C10 C5 39.14(15)
O4 C9 C11 C20 -112.43(12)
C10 C9 C11 C20 14.06(16)
C8 C9 C11 C20 130.44(12)
O4 C9 C11 C12 64.28(14)
C10 C9 C11 C12 -169.23(10)
C8 C9 C11 C12 -52.85(15)
C20 C11 C12 C13 170.93(12)
C9 C11 C12 C13 -5.86(18)
C20 C11 C12 C17 -7.94(17)
C9 C11 C12 C17 175.27(11)
C17 C12 C13 C14 -3.54(19)
C11 C12 C13 C14 177.57(13)
C12 C13 C14 C15 -1.1(2)
C13 C14 C15 C16 3.2(3)
C14 C15 C16 C17 -0.6(3)
C15 C16 C17 C18 175.13(15)
C15 C16 C17 C12 -4.1(2)
C13 C12 C17 C16 6.05(19)
C11 C12 C17 C16 -175.01(12)
C13 C12 C17 C18 -173.23(12)
C11 C12 C17 C18 5.72(18)
C16 C17 C18 C19 -179.39(14)
C12 C17 C18 C19 -0.1(2)
C17 C18 C19 C20 -3.1(2)
C12 C11 C20 O3 -175.40(12)
C9 C11 C20 O3 1.45(19)
C12 C11 C20 C19 4.88(19)
C9 C11 C20 C19 -178.27(12)
C1 O3 C20 C11 -15.67(19)
C1 O3 C20 C19 164.07(12)
C18 C19 C20 C11 0.7(2)
C18 C19 C20 O3 -179.09(13)
